data_2003713
loop_
_publ_author_name
'Peeters, O. M.'
'Blaton, N. M.'
'De Ranter, C. J.'

_publ_section_title
;4-(9,10-Dihydro-4<i>H</i>-benzo[4,5]cyclohepta[1,2-<i>b</i>]thien-4-ylidene)-1-methylpiperidinium
 Hydrogen Malate
;
_journal_issue 7
_journal_name_full 'Acta Crystallographica Section C'
_journal_page_first 1435
_journal_page_last 1438
_journal_paper_doi 10.1107/S0108270194015088
_journal_volume 51
_journal_year 1995
_chemical_compound_source 'Janssen Research Foundation, Beerse, Belgium'
_chemical_formula_moiety 'C19 H22 N1 S1 1+, C4 H5 O5 1-'
_chemical_formula_sum 'C23 H27 N O5 S'
_chemical_formula_weight 429.52
_chemical_name_systematic
;
4-(9,10-Dihydro-4H-benzo[4,5]cyclohepta[1,2-b]thien-4-ylidene)-
1-methylpiperidinium hydrogen malate
;
_space_group_IT_number 61
_symmetry_cell_setting orthorhombic
_symmetry_space_group_name_Hall '-P 2bc 2ac'
_symmetry_space_group_name_H-M 'P c a b'
_cell_angle_alpha 90.00
_cell_angle_beta 90.00
_cell_angle_gamma 90.00
_cell_formula_units_Z 8
_cell_length_a 9.973(1)
_cell_length_b 17.101(2)
_cell_length_c 25.496(3)
_cell_measurement_radiation CuK\a
_cell_measurement_reflns_used 24
_cell_measurement_temperature 293
_cell_measurement_theta_max 25
_cell_measurement_theta_min 20
_cell_measurement_wavelength 1.54184
_cell_volume 4348.3(8)
_computing_cell_refinement 'XRAY76 (Stewart et al., 1976)'
_computing_data_collection 'Y290 (Hilger & Watts, 1969)'
_computing_data_reduction 'REDU4 (Stoe & Cie, 1992)'
_computing_molecular_graphics 'ORTEX2.1 (McArdle, 1994)'
_computing_publication_material 'PARST (Nardelli, 1983a)'
_computing_structure_refinement 'SHELXL93 (Sheldrick, 1993)'
_computing_structure_solution 'DIRDIF (Beurskens et al., 1992)'
_diffrn_ambient_temperature 293
_diffrn_measurement_device 'Hilger & Watts four-circle diffractometer   '
_diffrn_measurement_method '\w/2\q scan                             '
_diffrn_radiation_type CuK\a
_diffrn_radiation_wavelength 1.54184
_diffrn_reflns_av_R_equivalents .0743
_diffrn_reflns_limit_h_max 10
_diffrn_reflns_limit_h_min 0
_diffrn_reflns_limit_k_max 18
_diffrn_reflns_limit_k_min 0
_diffrn_reflns_limit_l_max 26
_diffrn_reflns_limit_l_min -26
_diffrn_reflns_number 5220
_diffrn_reflns_theta_max 56.99
_diffrn_standards_decay_% <3.0
_diffrn_standards_interval_count 50
_diffrn_standards_number 4
_exptl_absorpt_coefficient_mu 1.610
_exptl_absorpt_correction_T_max .968
_exptl_absorpt_correction_T_min .757
_exptl_absorpt_correction_type 'empirical (North, Phillips & Mathews, 1968)'
_exptl_crystal_colour colourless
_exptl_crystal_density_diffrn 1.312
_exptl_crystal_density_meas 1.306
_exptl_crystal_density_method 'flotation in n-heptane/CCl~4~'
_exptl_crystal_description plate
_exptl_crystal_F_000 1824
_exptl_crystal_size_max .47
_exptl_crystal_size_mid .25
_exptl_crystal_size_min .05
_refine_diff_density_max .17
_refine_diff_density_min -.20
_refine_ls_extinction_coef .00021(3)
_refine_ls_extinction_method 'SHELXL93 (Sheldrick, 1993)'
_refine_ls_goodness_of_fit_all 1.136
_refine_ls_goodness_of_fit_obs 1.415
_refine_ls_hydrogen_treatment noref
_refine_ls_matrix_type full
_refine_ls_number_parameters 357
_refine_ls_number_reflns 2773
_refine_ls_number_restraints 60
_refine_ls_R_factor_all .1952
_refine_ls_R_factor_obs .0561
_refine_ls_shift/esd_max .085
_refine_ls_structure_factor_coef Fsqd
_refine_ls_weighting_details 'w = 1/[\s^2^(Fo^2^) + (0.044P)^2^]  where P = (Fo^2^ + 2Fc^2^)/3'
_refine_ls_weighting_scheme calc
_refine_ls_wR_factor_all .1411
_refine_ls_wR_factor_obs .0909
_reflns_number_observed 985
_reflns_number_total 2773
_reflns_observed_criterion '> 3.0 sigma(F^2^)'
_cod_data_source_file na1139.cif
_cod_data_source_block Y
_cod_depositor_comments
;
The following automatic conversions were performed:

'_symmetry_cell_setting' value 'Orthorhombic' changed to
'orthorhombic' according to
/home/saulius/struct/CIF-dictionaries/cif_core.dic dictionary named
'cif_core.dic' version 2.4.1 from 2010-06-29.

Automatic conversion script
Id: cif_fix_values 1715 2011-07-08 13:25:40Z adriana 

The following automatic conversions were performed:

'_refine_ls_weighting_scheme' value '
w = 1/[\s^2^(Fo^2^) + (0.044P)^2^] where P = (Fo^2^ + 2Fc^2^)/3' was
changed to 'calc'. New tag '_refine_ls_weighting_details' was
created. The value of the new tag was set to 'w = 1/[\s^2^(Fo^2^) +
(0.044P)^2^] where P = (Fo^2^ + 2Fc^2^)/3'.

Automatic conversion script
Id: cif_fix_values 3143 2015-03-26 13:38:13Z robertas 
;
_cod_original_cell_volume 4348.4(8)
_cod_original_sg_symbol_Hall '-P 2bc -2ac'
_cod_original_formula_sum 'C23 H27 N1 O5 S1 '
_cod_database_code 2003713

loop_
_symmetry_equiv_pos_as_xyz
X,Y,Z
-X,-Y,-Z
1/2+X,-Y,1/2-Z
1/2-X,+Y,1/2+Z
1/2-X,1/2+Y,-Z
1/2+X,1/2-Y,+Z
-X,1/2-Y,1/2+Z
+X,1/2+Y,1/2-Z

loop_
_atom_site_aniso_label
_atom_site_aniso_U_11
_atom_site_aniso_U_12
_atom_site_aniso_U_13
_atom_site_aniso_U_22
_atom_site_aniso_U_23
_atom_site_aniso_U_33
S1 .0874(8) .0196(7) -.0023(7) .0667(7) .0180(6) .0688(6)
C2 .060(3) .011(2) .007(2) .058(3) -.002(2) .060(3)
C3 .058(3) .002(2) -.003(2) .047(2) .012(2) .058(2)
C4 .033(2) -.003(2) .000(2) .047(2) .007(2) .037(2)
C5 .056(3) .005(2) -.011(2) .049(2) -.004(2) .064(3)
C6 .069(3) .004(2) -.029(3) .049(2) -.012(2) .080(3)
C7 .071(3) .010(2) -.025(2) .052(2) -.029(2) .044(2)
C8 .057(3) .024(3) -.006(2) .095(3) -.017(2) .042(2)
C9 .048(2) -.001(2) .006(2) .064(2) .005(2) .043(2)
C10 .059(3) -.013(2) -.001(2) .063(3) .017(2) .062(2)
C11 .063(3) -.001(2) .004(2) .049(2) .006(2) .033(2)
C12 .030(2) -.009(2) .002(2) .039(2) -.002(2) .043(2)
C13 .038(2) .011(2) -.004(2) .043(2) .004(2) .042(2)
C14 .041(2) .021(2) -.009(2) .065(2) -.007(2) .044(2)
C15 .041(2) .005(2) .007(2) .037(2) -.006(2) .041(2)
C16 .056(2) .012(2) -.004(2) .057(2) .002(2) .033(2)
C17 .066(3) .000(2) .013(2) .055(2) .011(2) .046(2)
N18 .046(2) -.014(2) -.004(2) .073(2) .004(2) .034(2)
C19 .064(3) .012(2) .010(2) .065(3) .011(2) .041(2)
C20 .063(3) .012(2) .001(2) .050(2) .007(2) .039(2)
C21 .059(3) -.015(3) -.015(2) .111(3) .010(3) .056(3)
C22A .068(3) -.003(3) .021(3) .054(3) -.002(3) .061(3)
C23A .064(3) -.001(3) -.004(3) .063(3) .012(3) .031(3)
C24A .096(4) -.013(4) .013(4) .063(3) -.017(3) .071(3)
C25A .075(4) -.019(3) .009(3) .056(3) -.008(3) .074(3)
O26A .115(3) -.021(3) .008(3) .066(3) -.016(3) .083(3)
O27A .149(4) -.012(3) .052(3) .078(3) .008(2) .066(2)
O28A .108(3) -.020(3) .027(2) .067(3) .008(2) .047(2)
O29A .064(3) .007(3) .014(3) .069(3) -.005(3) .126(3)
O30A .052(3) .008(3) -.004(3) .093(3) .018(3) .089(3)
C22B .068(5) -.002(5) .021(5) .054(5) -.008(5) .061(5)
C23B .066(5) .000(5) .000(5) .066(5) .003(4) .021(4)
C24B .094(6) -.014(5) .012(5) .068(5) -.019(5) .071(5)
C25B .074(5) -.018(5) .011(5) .054(5) -.013(5) .077(5)
O26B .110(7) -.023(6) .009(6) .064(6) -.019(6) .084(6)
O27B .110(9) .005(7) .030(9) .085(8) -.033(8) .19(1)
O28B .122(7) -.032(6) .003(6) .088(6) .030(5) .050(5)
O29B .058(6) -.011(5) .009(6) .056(6) .001(5) .122(7)
O30B .23(1) -.025(9) -.032(8) .116(8) .003(7) .071(7)

loop_
_atom_site_label
_atom_site_fract_x
_atom_site_fract_y
_atom_site_fract_z
_atom_site_U_iso_or_equiv
_atom_site_thermal_displace_type
_atom_site_calc_flag
_atom_site_calc_attached_atom
_atom_site_refinement_flags
_atom_site_type_symbol
S1 -.0222(1) .23145(6) .17320(4) .0743(4) aniso . . . S
C2 -.1073(3) .2140(2) .2290(1) .059(2) aniso . . . C
C3 -.0542(3) .1532(2) .2554(1) .054(1) aniso . . . C
C4 .1312(3) .0497(2) .2540(1) .039(1) aniso . . . C
C5 .0933(3) -.0878(2) .2233(1) .056(1) aniso . . . C
C6 .1124(3) -.1462(2) .1860(1) .066(2) aniso . . . C
C7 .1858(3) -.1329(2) .1412(1) .056(1) aniso . . . C
C8 .2461(4) -.0603(2) .1351(1) .065(2) aniso . . . C
C9 .2956(3) .0788(2) .1620(1) .052(1) aniso . . . C
C10 .1913(3) .1389(2) .1453(1) .061(2) aniso . . . C
C11 .0890(3) .1563(2) .1853(1) .049(1) aniso . . . C
C12 .0595(3) .1194(2) .2309(1) .037(1) aniso . . . C
C13 .1545(3) -.0153(2) .2159(1) .041(1) aniso . . . C
C14 .2316(3) -.0009(2) .1702(1) .050(1) aniso . . . C
C15 .1649(3) .0439(2) .3052(1) .039(1) aniso . . . C
C16 .1382(3) .1073(2) .3452(1) .049(1) aniso . . . C
C17 .2545(4) .1204(2) .3821(1) .056(1) aniso . . . C
N18 .2961(3) .0465(2) .40731(9) .051(1) aniso . . . N
C19 .3377(3) -.0119(2) .3675(1) .057(1) aniso . . . C
C20 .2249(3) -.0284(2) .3287(1) .051(1) aniso . . . C
C21 .4032(3) .0593(2) .4471(1) .075(2) aniso . . . C
C22A .0928(5) -.0712(3) .4726(2) .061(2) aniso . . . C
C23A -.0142(5) -.1276(3) .4925(2) .053(2) aniso . . . C
C24A .0195(6) -.2101(2) .4770(2) .077(2) aniso . . . C
C25A -.0777(6) -.2699(3) .4982(2) .068(2) aniso . . . C
O26A -.0986(4) -.3276(2) .4672(2) .088(2) aniso . . . O
O27A -.1331(4) -.2625(2) .5390(1) .098(2) aniso . . . O
O28A .0627(4) -.0193(2) .4416(1) .074(2) aniso . . . O
O29A .2076(4) -.0786(2) .4926(2) .086(2) aniso . . . O
O30A -.1411(3) -.1083(2) .4792(2) .078(2) aniso . . . O
C22B .106(1) -.0762(6) .4797(4) .061(3) aniso . . . C
C23B .029(1) -.1432(5) .5045(3) .051(3) aniso . . . C
C24B -.006(1) -.2046(5) .4647(4) .078(3) aniso . . . C
C25B -.113(1) -.2604(6) .4847(5) .068(3) aniso . . . C
O26B -.103(1) -.3297(5) .4673(4) .086(4) aniso . . . O
O27B -.2041(9) -.2375(5) .5106(4) .130(6) aniso . . . O
O28B .055(1) -.0388(5) .4436(3) .087(4) aniso . . . O
O29B .2277(8) -.0702(5) .4922(4) .078(4) aniso . . . O
O30B .077(1) -.1726(6) .5492(3) .138(6) aniso . . . O
H2 -.1813(3) .2427(2) .2402(1) .074 iso calc C2 R H
H3 -.0891(3) .1351(2) .2870(1) .068 iso calc C3 R H
H5 .0405(3) -.0970(2) .2527(1) .070 iso calc C5 R H
H6 .0747(3) -.1952(2) .1915(1) .083 iso calc C6 R H
H7 .1948(3) -.1715(2) .1158(1) .070 iso calc C7 R H
H8 .2990(4) -.0519(2) .1056(1) .081 iso calc C8 R H
H9A .3643(3) .0749(2) .1352(1) .064 iso calc C9 R H
H9B .3380(3) .0957(2) .1943(1) .064 iso calc C9 R H
H10A .2371(3) .1871(2) .1362(1) .076 iso calc C10 R H
H10B .1466(3) .1201(2) .1140(1) .076 iso calc C10 R H
H16A .1187(3) .1558(2) .3270(1) .061 iso calc C16 R H
H16B .0595(3) .0933(2) .3655(1) .061 iso calc C16 R H
H17A .3295(4) .1421(2) .3628(1) .069 iso calc C17 R H
H17B .2287(4) .1577(2) .4089(1) .069 iso calc C17 R H
H18 .2234(3) .0268(2) .42436(9) .064 iso calc N18 R H
H19A .3628(3) -.0601(2) .3850(1) .071 iso calc C19 R H
H19B .4155(3) .0074(2) .3488(1) .071 iso calc C19 R H
H20A .2595(3) -.0611(2) .3007(1) .064 iso calc C20 R H
H20B .1549(3) -.0575(2) .3465(1) .064 iso calc C20 R H
H21A .4816(8) .080(1) .4303(2) .094 iso calc C21 R H
H21B .425(2) .0105(3) .4636(6) .094 iso calc C21 R H
H21C .3720(8) .096(1) .4732(5) .094 iso calc C21 R H
H23A -.0101(5) -.1258(3) .5309(2) .066 iso calc C23A R H
H24A .1088(6) -.2225(2) .4895(2) .096 iso calc C24A R H
H24B .0207(6) -.2136(2) .4390(2) .096 iso calc C24A R H
H26A .3049 -.1250 .4800 .110 iso . . . H
H30A -.1400(4) -.081(2) .453(1) .098 iso calc O30A R H
H23B -.057(1) -.1203(5) .5143(3) .064 iso calc C23B R H
H24C .074(1) -.2340(5) .4559(4) .098 iso calc C24B R H
H24D -.038(1) -.1794(5) .4330(4) .098 iso calc C24B R H
H26B .3049 -.1250 .4800 .110 iso . . . H
H30B .06(1) -.219(2) .552(3) .173 iso calc O30B R H

loop_
_atom_type_symbol
_atom_type_scat_source
_atom_type_scat_dispersion_real
_atom_type_scat_dispersion_imag
C
;International Tables for X-ray Crystallography (1974, Vol. IV, Tables
2.2B and 2.3.1)
;
.0181 .0091
H
;International Tables for X-ray Crystallography (1974, Vol. IV, Tables
2.2B and 2.3.1)
;
.0000 .0000
N
;International Tables for X-ray Crystallography (1974, Vol. IV, Tables
2.2B and 2.3.1)
;
.0311 .0180
O
;International Tables for X-ray Crystallography (1974, Vol. IV, Tables
2.2B and 2.3.1)
;
.0492 .0322
S
;International Tables for X-ray Crystallography (1974, Vol. IV, Tables
2.2B and 2.3.1)
;
.3331 .5567

loop_
_geom_angle_atom_site_label_1
_geom_angle_atom_site_label_2
_geom_angle_atom_site_label_3
_geom_angle
_geom_angle_publ_flag
C2 S1 C11 92.4(2) yes
S1 C2 H2 124.4 no
S1 C2 C3 111.1(3) yes
C3 C2 H2 124.4 no
C2 C3 H3 122.9 no
C2 C3 C12 114.2(3) yes
C12 C3 H3 122.9 no
C13 C4 C15 122.3(3) yes
C12 C4 C15 123.6(3) yes
C12 C4 C13 114.0(3) yes
C13 C5 H5 120.5 no
C6 C5 H5 120.5 no
C6 C5 C13 119.1(3) yes
C5 C6 H6 119.3 no
C5 C6 C7 121.4(3) yes
C7 C6 H6 119.3 no
C6 C7 H7 120.9 no
C6 C7 C8 118.1(3) yes
C8 C7 H7 120.9 no
C7 C8 H8 118.4 no
C7 C8 C14 123.2(3) yes
C14 C8 H8 118.4 no
H9A C9 H9B 108.1 no
C14 C9 H9B 109.4 no
C14 C9 H9A 109.4 no
C10 C9 H9B 109.5 no
C10 C9 H9A 109.4 no
C10 C9 C14 110.9(3) yes
C9 C10 H10B 108.6 no
C9 C10 H10A 108.6 no
C9 C10 C11 114.6(3) yes
H10A C10 H10B 107.6 no
C11 C10 H10B 108.6 no
C11 C10 H10A 108.6 no
S1 C11 C10 118.2(2) yes
C10 C11 C12 130.5(3) yes
S1 C11 C12 111.2(3) yes
C4 C12 C11 126.9(3) yes
C3 C12 C11 111.1(3) yes
C3 C12 C4 122.0(3) yes
C4 C13 C5 120.3(3) yes
C5 C13 C14 120.2(3) yes
C4 C13 C14 119.3(3) yes
C9 C14 C13 119.9(3) yes
C8 C14 C13 117.9(3) yes
C8 C14 C9 122.2(3) yes
C4 C15 C20 123.1(3) yes
C4 C15 C16 123.7(3) yes
C16 C15 C20 113.0(3) yes
C15 C16 H16B 109.0 no
C15 C16 H16A 109.0 no
C15 C16 C17 113.0(3) yes
H16A C16 H16B 107.8 no
C17 C16 H16B 109.0 no
C17 C16 H16A 109.0 no
C16 C17 H17B 109.4 no
C16 C17 H17A 109.4 no
C16 C17 N18 111.1(3) yes
H17A C17 H17B 108.0 no
N18 C17 H17B 109.4 no
N18 C17 H17A 109.4 no
C17 N18 H18 107.5 no
C17 N18 C21 111.9(3) yes
C17 N18 C19 111.0(2) yes
C21 N18 H18 107.5 no
C19 N18 H18 107.5 no
C19 N18 C21 111.4(2) yes
N18 C19 H19B 109.4 no
N18 C19 H19A 109.4 no
N18 C19 C20 111.3(3) yes
H19A C19 H19B 108.0 no
C20 C19 H19B 109.4 no
C20 C19 H19A 109.4 no
C15 C20 C19 113.7(3) yes
C19 C20 H20B 108.8 no
C19 C20 H20A 108.8 no
C15 C20 H20B 108.8 no
C15 C20 H20A 108.8 no
H20A C20 H20B 107.7 no
N18 C21 H21C 109.5 no
N18 C21 H21B 109.5 no
N18 C21 H21A 109.5 no
H21B C21 H21C 109.5 no
H21A C21 H21C 109.5 no
H21A C21 H21B 109.5 no
O28A C22A O29A 123.8(5) yes
C23A C22A O29A 116.0(4) yes
C23A C22A O28A 120.1(4) yes
C22A C23A H23A 106.4 no
C22A C23A O30A 114.7(4) yes
C22A C23A C24A 110.4(4) yes
O30A C23A H23A 106.5 no
C24A C23A H23A 106.4 no
C24A C23A O30A 111.9(4) yes
C23A C24A H24B 108.9 no
C23A C24A H24A 108.9 no
C23A C24A C25A 113.4(4) yes
H24A C24A H24B 107.7 no
C25A C24A H24B 108.9 no
C25A C24A H24A 108.9 no
C24A C25A O27A 122.8(5) yes
C24A C25A O26A 113.9(4) yes
O26A C25A O27A 123.3(5) yes
C22A O29A H26A 130.0 no
C23A O30A H30A 109.5 no
O28B C22B O29B 123.0(10) yes
C23B C22B O29B 116.3(9) yes
C23B C22B O28B 119.9(9) yes
C22B C23B H23B 104.4 no
C22B C23B O30B 117.4(9) yes
C22B C23B C24B 111.4(8) yes
O30B C23B H23B 104.4 no
C24B C23B H23B 104.4 no
C24B C23B O30B 113.3(8) yes
C23B C24B H24D 109.2 no
C23B C24B H24C 109.2 no
C23B C24B C25B 112.2(8) yes
H24C C24B H24D 107.9 no
C25B C24B H24D 109.2 no
C25B C24B H24C 109.2 no
C24B C25B O27B 121.0(9) yes
C24B C25B O26B 114.5(9) yes
O26B C25B O27B 124.0(10) yes
C22B O29B H26B 118.0 no
C23B O30B H30B 109.5 no

loop_
_geom_bond_atom_site_label_1
_geom_bond_atom_site_label_2
_geom_bond_distance
_geom_bond_publ_flag
S1 C2 1.684(3) yes
S1 C11 1.725(4) yes
C2 C3 1.347(5) yes
C2 H2 .930 no
C3 C12 1.419(5) yes
C3 H3 .930 no
C4 C12 1.509(4) yes
C4 C13 1.496(4) yes
C4 C15 1.349(4) yes
C5 C6 1.391(5) yes
C5 C13 1.394(4) yes
C5 H5 .930 no
C6 C7 1.376(5) yes
C6 H6 .930 no
C7 C8 1.388(5) yes
C7 H7 .930 no
C8 C14 1.362(5) yes
C8 H8 .930 no
C9 C10 1.523(5) yes
C9 C14 1.519(5) yes
C9 H9A .970 no
C9 H9B .970 no
C10 C11 1.473(5) yes
C10 H10A .970 no
C10 H10B .970 no
C11 C12 1.357(4) yes
C13 C14 1.417(5) yes
C15 C16 1.513(4) yes
C15 C20 1.499(4) yes
C16 C17 1.510(5) yes
C16 H16A .970 no
C16 H16B .970 no
C17 N18 1.477(4) yes
C17 H17A .970 no
C17 H17B .970 no
N18 C19 1.482(4) yes
N18 C21 1.490(4) yes
N18 H18 .910 no
C19 C20 1.525(5) yes
C19 H19A .970 no
C19 H19B .970 no
C20 H20A .970 no
C20 H20B .970 no
C21 H21A .960 no
C21 H21B .960 no
C21 H21C .960 no
C22A C23A 1.525(7) yes
C22A O28A 1.225(6) yes
C22A O29A 1.259(6) yes
C23A C24A 1.505(6) yes
C23A O30A 1.351(6) yes
C23A H23A .980 no
C24A C25A 1.510(7) yes
C24A H24A .970 no
C24A H24B .970 no
C25A O26A 1.280(6) yes
C25A O27A 1.185(6) yes
O29A H26A 1.295 no
O30A H30A .820 no
C22B C23B 1.510(10) yes
C22B O28B 1.230(10) yes
C22B O29B 1.260(10) yes
C23B C24B 1.500(10) yes
C23B O30B 1.340(10) yes
C23B H23B .980 no
C24B C25B 1.520(10) yes
C24B H24C .970 no
C24B H24D .970 no
C25B O26B 1.270(10) yes
C25B O27B 1.190(10) yes
O29B H26B 1.252 no
O30B H30B .820 no

loop_
_geom_torsion_atom_site_label_1
_geom_torsion_atom_site_label_2
_geom_torsion_atom_site_label_3
_geom_torsion_atom_site_label_4
_geom_torsion
_geom_torsion_publ_flag
C2 S1 C11 C12 .4(3) no
C2 S1 C11 C10 176.6(3) no
C11 S1 C2 H2 179.4 no
C11 S1 C2 C3 -.6(3) no
S1 C2 C3 C12 .7(4) no
S1 C2 C3 H3 -179.3 no
H2 C2 C3 H3 .7 no
H2 C2 C3 C12 -179.3 no
C2 C3 C12 C4 -178.8(3) no
C2 C3 C12 C11 -.4(4) no
H3 C3 C12 C4 1.2 no
H3 C3 C12 C11 179.6 no
C13 C4 C12 C3 130.1(3) yes
C15 C4 C12 C3 -46.2(5) yes
C13 C4 C15 C16 -177.6(3) no
C12 C4 C15 C16 -1.6(5) no
C13 C4 C15 C20 -1.7(5) no
C12 C4 C15 C20 174.3(3) no
C12 C4 C13 C14 59.8(4) yes
C15 C4 C13 C5 60.7(4) yes
C12 C4 C13 C5 -115.7(3) yes
C15 C4 C12 C11 135.6(4) yes
C13 C4 C12 C11 -48.0(4) yes
C15 C4 C13 C14 -123.8(3) yes
C6 C5 C13 C4 177.4(3) no
H5 C5 C13 C4 -2.6 no
C6 C5 C13 C14 1.9(5) no
C13 C5 C6 H6 177.4 no
C13 C5 C6 C7 -2.6(5) no
H5 C5 C6 H6 -2.6 no
H5 C5 C6 C7 177.4 no
H5 C5 C13 C14 -178.1 no
C5 C6 C7 C8 2.9(5) no
C5 C6 C7 H7 -177.1 no
H6 C6 C7 H7 2.9 no
H6 C6 C7 C8 -177.1 no
C6 C7 C8 C14 -2.7(5) no
C6 C7 C8 H8 177.3 no
H7 C7 C8 H8 -2.7 no
H7 C7 C8 C14 177.3 no
C7 C8 C14 C9 -178.3(3) no
C7 C8 C14 C13 2.1(5) no
H8 C8 C14 C9 1.6 no
H8 C8 C14 C13 -177.9 no
C10 C9 C14 C8 104.9(4) yes
H9A C9 C14 C8 -16.0 no
H9B C9 C14 C8 -134.3 no
H9B C9 C14 C13 45.3 no
H9A C9 C14 C13 163.5 no
C10 C9 C14 C13 -75.6(4) yes
C14 C9 C10 H10B -56.3 no
C14 C9 C10 H10A -173.0 no
C14 C9 C10 C11 65.3(3) yes
H9A C9 C10 H10B 64.6 no
H9A C9 C10 H10A -52.2 no
H9A C9 C10 C11 -173.8 no
H9B C9 C10 H10B -177.2 no
H9B C9 C10 H10A 66.1 no
H9B C9 C10 C11 -55.5 no
C9 C10 C11 S1 172.8(2) yes
C9 C10 C11 C12 -11.8(5) yes
H10A C10 C11 S1 51.2 no
H10B C10 C11 S1 -65.5 no
H10A C10 C11 C12 -133.5 no
H10B C10 C11 C12 109.8 no
S1 C11 C12 C4 178.3(3) no
S1 C11 C12 C3 .0(3) no
C10 C11 C12 C4 2.7(6) no
C10 C11 C12 C3 -175.6(3) no
C4 C13 C14 C9 3.2(4) no
C4 C13 C14 C8 -177.2(3) no
C5 C13 C14 C9 178.8(3) no
C5 C13 C14 C8 -1.7(5) no
C4 C15 C20 H20A 17.5 no
C4 C15 C20 H20B -99.6 no
C4 C15 C20 C19 138.9(3) yes
C4 C15 C16 C17 -137.6(3) yes
C4 C15 C16 H16A -16.3 no
C4 C15 C16 H16B 101.1 no
C16 C15 C20 H20A -166.2 no
C16 C15 C20 H20B 76.7 no
C16 C15 C20 C19 -44.8(4) no
C20 C15 C16 H16B -75.2 no
C20 C15 C16 H16A 167.4 no
C20 C15 C16 C17 46.1(3) no
C15 C16 C17 N18 -53.5(3) no
C15 C16 C17 H17A 67.4 no
C15 C16 C17 H17B -174.5 no
H16A C16 C17 H17B 64.2 no
H16A C16 C17 H17A -53.9 no
H16A C16 C17 N18 -174.9 no
H16B C16 C17 H17B -53.1 no
H16B C16 C17 H17A -171.3 no
H16B C16 C17 N18 67.8 no
C16 C17 N18 C19 59.7(3) no
C16 C17 N18 C21 -175.3(3) no
C16 C17 N18 H18 -57.6 no
H17A C17 N18 H18 -178.5 no
H17A C17 N18 C21 63.8 no
H17A C17 N18 C19 -61.3 no
H17B C17 N18 H18 63.3 no
H17B C17 N18 C21 -54.4 no
H17B C17 N18 C19 -179.4 no
C17 N18 C21 H21A -62.2 no
C17 N18 C21 H21B 177.8 no
C17 N18 C21 H21C 57.8 no
C17 N18 C19 C20 -58.0(3) no
C17 N18 C19 H19A -178.9 no
C17 N18 C19 H19B 63.0 no
C19 N18 C21 H21A 62.6 no
C19 N18 C21 H21B -57.4 no
C19 N18 C21 H21C -177.4 no
C21 N18 C19 H19B -62.3 no
C21 N18 C19 H19A 55.8 no
C21 N18 C19 C20 176.7(3) no
H18 N18 C19 H19B -179.8 no
H18 N18 C19 H19A -61.7 no
H18 N18 C19 C20 59.3 no
H18 N18 C21 H21C -60.0 no
H18 N18 C21 H21B 60.0 no
H18 N18 C21 H21A -180.0 no
N18 C19 C20 C15 50.8(3) no
N18 C19 C20 H20A 172.2 no
N18 C19 C20 H20B -70.7 no
H19A C19 C20 C15 171.7 no
H19B C19 C20 C15 -70.2 no
H19A C19 C20 H20B 50.3 no
H19A C19 C20 H20A -66.8 no
H19B C19 C20 H20B 168.3 no
H19B C19 C20 H20A 51.3 no
O28A C22A O29A H26A -100.0 no
C23A C22A O29A H26A 84.8 no
O28A C22A C23A H23A -126.2 no
O28A C22A C23A O30A -8.7(7) yes
O28A C22A C23A C24A 118.7(5) yes
O29A C22A C23A H23A 49.2 no
O29A C22A C23A O30A 166.6(4) yes
O29A C22A C23A C24A -66.0(6) yes
C22A C23A O30A H30A 23.6 no
C22A C23A C24A C25A 176.5(4) yes
C22A C23A C24A H24A 55.1 no
C22A C23A C24A H24B -62.1 no
C24A C23A O30A H30A -103.1 no
O30A C23A C24A H24B 66.9 no
O30A C23A C24A H24A -175.9 no
O30A C23A C24A C25A -54.5(6) yes
H23A C23A C24A H24B -177.2 no
H23A C23A C24A H24A -60.0 no
H23A C23A C24A C25A 61.4 no
H23A C23A O30A H30A 141.0 no
C23A C24A C25A O26A 145.1(4) yes
C23A C24A C25A O27A -32.4(7) yes
H24A C24A C25A O27A 89.0 no
H24A C24A C25A O26A -93.5 no
H24B C24A C25A O27A -153.8 no
H24B C24A C25A O26A 23.7 no
O28B C22B O29B H26B -105.8 no
C23B C22B O29B H26B 62.8 no
O28B C22B C23B H23B -53.4 no
O28B C22B C23B O30B -167.0(10) yes
O28B C22B C23B C24B 59.0(10) yes
O29B C22B C23B H23B 137.6 no
O29B C22B C23B O30B 23.0(10) yes
O29B C22B C23B C24B -109.0(10) yes
C22B C23B O30B H30B -152.4 no
C22B C23B C24B C25B -164.6(8) yes
C22B C23B C24B H24C 74.2 no
C22B C23B C24B H24D -43.5 no
C24B C23B O30B H30B -20.2 no
O30B C23B C24B H24D -178.5 no
O30B C23B C24B H24C -60.8 no
O30B C23B C24B C25B 60.0(10) yes
H23B C23B C24B H24D 68.6 no
H23B C23B C24B H24C -173.7 no
H23B C23B C24B C25B -52.5 no
H23B C23B O30B H30B 92.7 no
C23B C24B C25B O26B -148.0(9) yes
C23B C24B C25B O27B 39.0(10) yes
H24C C24B C25B O27B 159.7 no
H24C C24B C25B O26B -26.9 no
H24D C24B C25B O27B -82.6 no
H24D C24B C25B O26B 90.8 no
